data_2220529
loop_
_publ_author_name
'Tang, Zhi-Hua'
'Huang, Chaojun'

_publ_section_title
;
 Piperidinium bis(2-oxidobenzoato-\k^2^<i>O</i>^1^,<i>O</i>^2^)borate
;
_journal_coeditor_code HK2548
_journal_issue 1
_journal_name_full 'Acta Crystallographica Section E'
_journal_page_first o171
_journal_paper_doi 10.1107/S1600536808042608
_journal_volume 65
_journal_year 2009
_chemical_formula_iupac 'C5 H12 N +, C14 H8 B O6 -'
_chemical_formula_moiety 'C5 H12 N +, C14 H8 B O6 -'
_chemical_formula_sum 'C19 H20 B N O6'
_chemical_formula_weight 369.17
_chemical_name_systematic
;
Piperidinium bis(2-oxidobenzoato-\k^2^<i>O</i>^1^,<i>O</i>^2^)borate
;
_space_group_IT_number 9
_symmetry_cell_setting monoclinic
_symmetry_space_group_name_Hall 'C -2yc'
_symmetry_space_group_name_H-M 'C 1 c 1'
_atom_sites_solution_hydrogens geom
_atom_sites_solution_primary direct
_atom_sites_solution_secondary difmap
_audit_creation_method SHELXL-97
_cell_angle_alpha 90.00
_cell_angle_beta 111.624(10)
_cell_angle_gamma 90.00
_cell_formula_units_Z 8
_cell_length_a 19.835(7)
_cell_length_b 16.247(7)
_cell_length_c 12.231(5)
_cell_measurement_reflns_used 1899
_cell_measurement_temperature 298(2)
_cell_measurement_theta_max 23.048
_cell_measurement_theta_min 2.209
_cell_volume 3664(3)
_computing_cell_refinement 'SAINT (Bruker, 2001)'
_computing_data_collection 'SMART (Bruker, 2001)'
_computing_data_reduction 'SAINT (Bruker, 2001)'
_computing_molecular_graphics 'ORTEP-3 for Windows (Farrugia, 1997)'
_computing_publication_material 'SHELXTL (Sheldrick, 2008)'
_computing_structure_refinement 'SHELXL97 (Sheldrick, 2008)'
_computing_structure_solution 'SHELXS97 (Sheldrick, 2008)'
_diffrn_ambient_temperature 298(2)
_diffrn_measured_fraction_theta_full 0.999
_diffrn_measured_fraction_theta_max 0.999
_diffrn_measurement_device_type 'Bruker SMART CCD area-detector'
_diffrn_measurement_method '\f and \w'
_diffrn_radiation_monochromator graphite
_diffrn_radiation_source 'fine-focus sealed tube'
_diffrn_radiation_type MoK\a
_diffrn_radiation_wavelength 0.71073
_diffrn_reflns_av_R_equivalents 0.0534
_diffrn_reflns_av_sigmaI/netI 0.0632
_diffrn_reflns_limit_h_max 23
_diffrn_reflns_limit_h_min -23
_diffrn_reflns_limit_k_max 16
_diffrn_reflns_limit_k_min -19
_diffrn_reflns_limit_l_max 14
_diffrn_reflns_limit_l_min -14
_diffrn_reflns_number 9508
_diffrn_reflns_theta_full 25.00
_diffrn_reflns_theta_max 25.00
_diffrn_reflns_theta_min 1.67
_exptl_absorpt_coefficient_mu 0.099
_exptl_absorpt_correction_T_max 0.9616
_exptl_absorpt_correction_T_min 0.9450
_exptl_absorpt_correction_type multi-scan
_exptl_absorpt_process_details '(SADABS; Bruker, 1999)'
_exptl_crystal_colour colorless
_exptl_crystal_density_diffrn 1.338
_exptl_crystal_density_method 'not measured'
_exptl_crystal_description clubbed
_exptl_crystal_F_000 1552
_exptl_crystal_size_max 0.58
_exptl_crystal_size_mid 0.43
_exptl_crystal_size_min 0.40
_refine_diff_density_max 0.421
_refine_diff_density_min -0.228
_refine_ls_extinction_method none
_refine_ls_goodness_of_fit_ref 1.039
_refine_ls_hydrogen_treatment constr
_refine_ls_matrix_type full
_refine_ls_number_parameters 487
_refine_ls_number_reflns 3235
_refine_ls_restrained_S_all 1.039
_refine_ls_R_factor_all 0.1105
_refine_ls_R_factor_gt 0.0636
_refine_ls_shift/su_max 0.000
_refine_ls_shift/su_mean 0.000
_refine_ls_structure_factor_coef Fsqd
_refine_ls_weighting_details 'calc w=1/[\s^2^(Fo^2^)+(0.1245P)^2^] where P=(Fo^2^+2Fc^2^)/3'
_refine_ls_weighting_scheme calc
_refine_ls_wR_factor_gt 0.1659
_refine_ls_wR_factor_ref 0.2026
_reflns_number_gt 1967
_reflns_number_total 3235
_reflns_threshold_expression I>2\s(I)
_cod_data_source_file hk2548.cif
_cod_data_source_block I
_cod_original_sg_symbol_H-M 'C c'
_cod_database_code 2220529
_cod_database_fobs_code 2220529

loop_
_symmetry_equiv_pos_as_xyz
'x, y, z'
'x, -y, z+1/2'
'x+1/2, y+1/2, z'
'x+1/2, -y+1/2, z+1/2'

loop_
_atom_site_type_symbol
_atom_site_label
_atom_site_fract_x
_atom_site_fract_y
_atom_site_fract_z
_atom_site_U_iso_or_equiv
_atom_site_adp_type
_atom_site_calc_flag
_atom_site_refinement_flags
_atom_site_occupancy
_atom_site_disorder_assembly
_atom_site_disorder_group
O O1 0.2375(3) 0.3316(3) 0.5857(5) 0.0459(13) Uani d . 1 . .
O O2 0.1339(3) 0.3910(3) 0.5637(5) 0.0572(15) Uani d . 1 . .
O O3 0.3536(3) 0.3847(3) 0.7220(5) 0.0458(13) Uani d . 1 . .
O O4 0.3144(3) 0.2518(3) 0.7485(5) 0.0461(13) Uani d . 1 . .
O O5 0.2966(4) 0.1240(3) 0.7940(6) 0.0635(16) Uani d . 1 . .
O O6 0.3499(3) 0.2835(3) 0.5839(5) 0.0490(13) Uani d . 1 . .
O O7 0.0436(3) 0.2515(3) 0.0932(4) 0.0481(13) Uani d . 1 . .
O O8 0.0554(3) 0.3784(3) 0.1602(5) 0.0583(15) Uani d . 1 . .
O O9 0.0048(3) 0.2223(3) -0.1159(4) 0.0498(13) Uani d . 1 . .
O O10 0.1147(3) 0.1677(3) 0.0174(5) 0.0461(13) Uani d . 1 . .
O O11 0.2152(3) 0.0991(4) 0.1091(6) 0.0630(16) Uani d . 1 . .
O O12 -0.0013(3) 0.1207(3) 0.0170(5) 0.0455(13) Uani d . 1 . .
N N1 0.0823(3) 0.2848(4) 0.3669(6) 0.0476(16) Uani d . 1 . .
H H1A 0.0834 0.3148 0.3057 0.057 Uiso calc R 1 . .
H H1B 0.1011 0.3157 0.4322 0.057 Uiso calc R 1 . .
N N2 0.2593(3) 0.2086(4) -0.0346(6) 0.0494(16) Uani d . 1 . .
H H2A 0.2611 0.1741 -0.0912 0.059 Uiso calc R 1 . .
H H2B 0.2379 0.1816 0.0081 0.059 Uiso calc R 1 . .
B B1 0.3161(4) 0.3137(5) 0.6602(7) 0.0375(19) Uani d . 1 . .
B B2 0.0379(5) 0.1900(5) 0.0013(8) 0.041(2) Uani d . 1 . .
C C1 0.2001(4) 0.3872(4) 0.6166(7) 0.0429(18) Uani d . 1 . .
C C2 0.2406(4) 0.4427(4) 0.7122(6) 0.0365(16) Uani d . 1 . .
C C3 0.3163(4) 0.4403(4) 0.7615(6) 0.0407(17) Uani d . 1 . .
C C4 0.3549(4) 0.4981(5) 0.8441(7) 0.049(2) Uani d . 1 . .
H H4 0.4053 0.4978 0.8731 0.059 Uiso calc R 1 . .
C C5 0.3183(5) 0.5560(5) 0.8832(8) 0.060(2) Uani d . 1 . .
H H5 0.3439 0.5942 0.9400 0.072 Uiso calc R 1 . .
C C6 0.2431(5) 0.5571(5) 0.8373(8) 0.062(2) Uani d . 1 . .
H H6 0.2183 0.5959 0.8642 0.074 Uiso calc R 1 . .
C C7 0.2053(5) 0.5024(5) 0.7539(8) 0.055(2) Uani d . 1 . .
H H7 0.1549 0.5045 0.7238 0.066 Uiso calc R 1 . .
C C8 0.3096(4) 0.1710(4) 0.7260(7) 0.0429(18) Uani d . 1 . .
C C9 0.3228(4) 0.1448(5) 0.6222(7) 0.0452(18) Uani d . 1 . .
C C10 0.3428(4) 0.2031(4) 0.5546(7) 0.0417(17) Uani d . 1 . .
C C11 0.3556(5) 0.1784(6) 0.4551(8) 0.058(2) Uani d . 1 . .
H H11 0.3693 0.2165 0.4103 0.069 Uiso calc R 1 . .
C C12 0.3480(5) 0.0977(6) 0.4244(9) 0.070(3) Uani d . 1 . .
H H12 0.3559 0.0816 0.3572 0.085 Uiso calc R 1 . .
C C13 0.3292(6) 0.0393(6) 0.4874(10) 0.079(3) Uani d . 1 . .
H H13 0.3243 -0.0154 0.4634 0.095 Uiso calc R 1 . .
C C14 0.3173(5) 0.0624(5) 0.5885(9) 0.064(2) Uani d . 1 . .
H H14 0.3056 0.0228 0.6336 0.077 Uiso calc R 1 . .
C C15 0.0430(4) 0.3318(4) 0.0751(7) 0.0418(17) Uani d . 1 . .
C C16 0.0305(4) 0.3602(5) -0.0449(7) 0.0420(17) Uani d . 1 . .
C C17 0.0130(4) 0.3028(5) -0.1354(6) 0.0435(18) Uani d . 1 . .
C C18 0.0028(4) 0.3290(6) -0.2479(7) 0.058(2) Uani d . 1 . .
H H18 -0.0073 0.2911 -0.3088 0.070 Uiso calc R 1 . .
C C19 0.0076(5) 0.4118(6) -0.2696(9) 0.074(3) Uani d . 1 . .
H H19 0.0002 0.4294 -0.3455 0.089 Uiso calc R 1 . .
C C20 0.0233(6) 0.4689(6) -0.1802(9) 0.078(3) Uani d . 1 . .
H H20 0.0256 0.5247 -0.1955 0.094 Uiso calc R 1 . .
C C21 0.0355(5) 0.4415(5) -0.0671(9) 0.061(2) Uani d . 1 . .
H H21 0.0472 0.4792 -0.0056 0.074 Uiso calc R 1 . .
C C22 0.1505(4) 0.1094(4) 0.0904(7) 0.0451(19) Uani d . 1 . .
C C23 0.1087(4) 0.0581(4) 0.1416(6) 0.0384(17) Uani d . 1 . .
C C24 0.0343(4) 0.0664(4) 0.1038(6) 0.0411(18) Uani d . 1 . .
C C25 -0.0054(5) 0.0182(5) 0.1517(8) 0.053(2) Uani d . 1 . .
H H25 -0.0554 0.0246 0.1278 0.064 Uiso calc R 1 . .
C C26 0.0304(6) -0.0395(5) 0.2353(8) 0.067(3) Uani d . 1 . .
H H26 0.0041 -0.0731 0.2665 0.080 Uiso calc R 1 . .
C C27 0.1045(5) -0.0483(5) 0.2735(9) 0.067(3) Uani d . 1 . .
H H27 0.1276 -0.0874 0.3306 0.080 Uiso calc R 1 . .
C C28 0.1445(5) 0.0001(5) 0.2280(7) 0.054(2) Uani d . 1 . .
H H28 0.1946 -0.0056 0.2543 0.065 Uiso calc R 1 . .
C C29 0.0057(5) 0.2642(5) 0.3479(8) 0.057(2) Uani d . 1 . .
H H29A -0.0162 0.2351 0.2739 0.069 Uiso calc R 1 . .
H H29B -0.0216 0.3144 0.3436 0.069 Uiso calc R 1 . .
C C30 0.0024(5) 0.2116(6) 0.4465(9) 0.070(3) Uani d . 1 . .
H H30A -0.0475 0.1962 0.4310 0.084 Uiso calc R 1 . .
H H30B 0.0201 0.2426 0.5193 0.084 Uiso calc R 1 . .
C C31 0.0479(6) 0.1345(6) 0.4591(10) 0.078(3) Uani d . 1 . .
H H31A 0.0271 0.1004 0.3896 0.094 Uiso calc R 1 . .
H H31B 0.0481 0.1030 0.5266 0.094 Uiso calc R 1 . .
C C32 0.1256(5) 0.1579(6) 0.4749(9) 0.070(3) Uani d . 1 . .
H H32A 0.1480 0.1866 0.5491 0.084 Uiso calc R 1 . .
H H32B 0.1533 0.1083 0.4776 0.084 Uiso calc R 1 . .
C C33 0.1276(5) 0.2104(6) 0.3794(8) 0.060(2) Uani d . 1 . .
H H33A 0.1103 0.1796 0.3063 0.073 Uiso calc R 1 . .
H H33B 0.1773 0.2267 0.3947 0.073 Uiso calc R 1 . .
C C34 0.2141(5) 0.2807(6) -0.0911(9) 0.068(3) Uani d . 1 . .
H H34A 0.1647 0.2630 -0.1338 0.082 Uiso calc R 1 . .
H H34B 0.2325 0.3053 -0.1468 0.082 Uiso calc R 1 . .
C C35 0.2150(5) 0.3438(6) 0.0000(10) 0.073(3) Uani d . 1 . .
H H35A 0.1896 0.3219 0.0478 0.087 Uiso calc R 1 . .
H H35B 0.1894 0.3927 -0.0394 0.087 Uiso calc R 1 . .
C C36 0.2913(7) 0.3672(7) 0.0786(12) 0.090(4) Uani d . 1 . .
H H36A 0.3155 0.3944 0.0326 0.109 Uiso calc R 1 . .
H H36B 0.2897 0.4050 0.1389 0.109 Uiso calc R 1 . .
C C37 0.3326(6) 0.2910(6) 0.1350(10) 0.082(3) Uani d . 1 . .
H H37A 0.3098 0.2658 0.1845 0.098 Uiso calc R 1 . .
H H37B 0.3818 0.3059 0.1843 0.098 Uiso calc R 1 . .
C C38 0.3344(5) 0.2300(6) 0.0428(9) 0.068(3) Uani d . 1 . .
H H38A 0.3599 0.2538 -0.0038 0.082 Uiso calc R 1 . .
H H38B 0.3601 0.1807 0.0806 0.082 Uiso calc R 1 . .

loop_
_atom_site_aniso_label
_atom_site_aniso_U_11
_atom_site_aniso_U_22
_atom_site_aniso_U_33
_atom_site_aniso_U_12
_atom_site_aniso_U_13
_atom_site_aniso_U_23
O1 0.050(3) 0.037(3) 0.044(3) 0.001(2) 0.008(2) -0.007(2)
O2 0.044(3) 0.059(3) 0.055(4) 0.005(2) 0.002(3) -0.013(3)
O3 0.042(3) 0.033(3) 0.059(4) -0.004(2) 0.015(3) -0.008(2)
O4 0.060(3) 0.042(3) 0.038(3) 0.006(2) 0.021(3) 0.005(2)
O5 0.092(4) 0.048(3) 0.061(4) -0.006(3) 0.042(3) 0.008(3)
O6 0.065(3) 0.036(3) 0.056(4) 0.006(2) 0.033(3) 0.000(2)
O7 0.074(4) 0.034(3) 0.033(3) 0.007(2) 0.016(3) 0.003(2)
O8 0.085(4) 0.042(3) 0.047(4) -0.003(3) 0.023(3) -0.006(3)
O9 0.066(3) 0.041(3) 0.032(3) 0.002(2) 0.005(2) 0.001(2)
O10 0.052(3) 0.040(3) 0.050(3) 0.005(2) 0.024(3) 0.008(2)
O11 0.054(4) 0.065(4) 0.075(4) 0.006(3) 0.029(3) 0.018(3)
O12 0.050(3) 0.036(3) 0.046(3) -0.003(2) 0.012(3) 0.004(2)
N1 0.050(4) 0.058(4) 0.030(3) -0.007(3) 0.009(3) 0.000(3)
N2 0.045(4) 0.062(4) 0.041(4) -0.004(3) 0.016(3) -0.001(3)
B1 0.048(5) 0.032(4) 0.034(5) 0.001(3) 0.017(4) -0.004(3)
B2 0.054(5) 0.033(4) 0.033(5) 0.001(4) 0.013(4) -0.003(4)
C1 0.046(5) 0.043(4) 0.036(4) 0.000(3) 0.010(4) 0.003(3)
C2 0.042(4) 0.032(4) 0.031(4) 0.000(3) 0.008(3) 0.003(3)
C3 0.046(4) 0.031(4) 0.040(5) 0.002(3) 0.009(4) 0.003(3)
C4 0.049(5) 0.047(4) 0.041(5) -0.006(3) 0.004(4) -0.012(4)
C5 0.079(6) 0.045(5) 0.044(5) -0.002(4) 0.010(4) -0.019(4)
C6 0.064(6) 0.061(5) 0.055(6) 0.016(4) 0.015(5) -0.016(4)
C7 0.052(5) 0.050(5) 0.054(5) 0.005(4) 0.010(4) -0.010(4)
C8 0.045(4) 0.040(4) 0.043(5) 0.000(3) 0.016(4) 0.001(4)
C9 0.050(4) 0.041(4) 0.045(5) 0.005(3) 0.017(4) -0.005(4)
C10 0.041(4) 0.042(4) 0.044(5) 0.005(3) 0.018(3) -0.003(4)
C11 0.060(5) 0.073(6) 0.052(6) -0.002(4) 0.033(5) -0.003(5)
C12 0.073(6) 0.081(7) 0.060(6) -0.002(5) 0.027(5) -0.025(5)
C13 0.091(8) 0.055(6) 0.095(8) -0.006(5) 0.037(7) -0.035(6)
C14 0.072(6) 0.044(5) 0.074(7) -0.006(4) 0.025(5) -0.006(4)
C15 0.052(4) 0.036(4) 0.038(4) 0.002(3) 0.018(4) -0.003(3)
C16 0.045(4) 0.040(4) 0.040(4) 0.000(3) 0.013(3) 0.003(3)
C17 0.043(4) 0.054(5) 0.029(4) 0.005(4) 0.007(3) 0.007(4)
C18 0.056(5) 0.083(6) 0.026(4) -0.002(4) 0.005(4) 0.006(4)
C19 0.091(7) 0.078(7) 0.047(6) -0.010(5) 0.019(5) 0.026(5)
C20 0.099(8) 0.061(6) 0.068(7) -0.008(5) 0.023(6) 0.030(6)
C21 0.079(6) 0.040(5) 0.063(6) -0.008(4) 0.024(5) 0.004(4)
C22 0.047(5) 0.043(4) 0.043(5) 0.002(3) 0.015(4) -0.004(3)
C23 0.046(4) 0.034(4) 0.038(4) 0.003(3) 0.018(3) -0.001(3)
C24 0.051(5) 0.033(4) 0.036(4) -0.001(3) 0.012(4) -0.004(3)
C25 0.059(5) 0.052(5) 0.053(5) -0.008(4) 0.024(4) 0.000(4)
C26 0.096(8) 0.052(5) 0.059(6) -0.007(5) 0.038(6) 0.013(4)
C27 0.075(6) 0.059(5) 0.065(6) 0.019(5) 0.024(5) 0.031(5)
C28 0.064(6) 0.055(5) 0.040(5) 0.013(4) 0.015(4) 0.008(4)
C29 0.055(5) 0.070(5) 0.045(5) 0.011(4) 0.017(4) -0.001(4)
C30 0.057(5) 0.095(7) 0.058(6) -0.010(5) 0.022(5) -0.009(5)
C31 0.092(8) 0.069(6) 0.070(7) -0.012(5) 0.025(6) 0.013(5)
C32 0.067(6) 0.061(6) 0.069(7) 0.003(4) 0.011(5) -0.001(5)
C33 0.051(5) 0.073(6) 0.049(5) 0.006(4) 0.008(4) -0.013(5)
C34 0.060(5) 0.079(6) 0.065(6) 0.003(5) 0.022(5) 0.022(5)
C35 0.071(6) 0.065(6) 0.082(7) 0.000(5) 0.030(5) -0.004(5)
C36 0.093(8) 0.072(7) 0.118(11) -0.017(6) 0.053(8) -0.023(7)
C37 0.066(6) 0.083(7) 0.079(8) 0.000(5) 0.007(6) -0.036(6)
C38 0.052(5) 0.075(6) 0.069(7) -0.003(4) 0.011(5) -0.010(5)

loop_
_atom_type_symbol
_atom_type_description
_atom_type_scat_dispersion_real
_atom_type_scat_dispersion_imag
_atom_type_scat_source
C C 0.0033 0.0000 'International Tables Vol C Tables 4.2.6.8 and 6.1.1.4'
H H 0.0000 0.0000 'International Tables Vol C Tables 4.2.6.8 and 6.1.1.4'
N N 0.0061 0.0000 'International Tables Vol C Tables 4.2.6.8 and 6.1.1.4'
O O 0.0106 0.0000 'International Tables Vol C Tables 4.2.6.8 and 6.1.1.4'
B B 0.0013 0.0000 'International Tables Vol C Tables 4.2.6.8 and 6.1.1.4'

loop_
_geom_angle_atom_site_label_1
_geom_angle_atom_site_label_2
_geom_angle_atom_site_label_3
_geom_angle_site_symmetry_1
_geom_angle_site_symmetry_3
_geom_angle
_geom_angle_publ_flag
C33 N1 C29 . . 112.2(6) ?
C33 N1 H1A . . 109.2 ?
C29 N1 H1A . . 109.2 ?
C33 N1 H1B . . 109.2 ?
C29 N1 H1B . . 109.2 ?
H1A N1 H1B . . 107.9 ?
C34 N2 C38 . . 113.8(7) ?
C34 N2 H2A . . 108.8 ?
C38 N2 H2A . . 108.8 ?
C34 N2 H2B . . 108.8 ?
C38 N2 H2B . . 108.8 ?
H2A N2 H2B . . 107.7 ?
C1 O1 B1 . . 121.7(6) ?
C3 O3 B1 . . 118.5(6) ?
C8 O4 B1 . . 122.3(6) ?
C10 O6 B1 . . 118.7(6) ?
C15 O7 B2 . . 123.1(6) ?
C17 O9 B2 . . 119.3(6) ?
C22 O10 B2 . . 122.0(6) ?
C24 O12 B2 . . 117.8(6) ?
O6 B1 O3 . . 110.3(6) yes
O6 B1 O4 . . 112.7(6) yes
O3 B1 O4 . . 108.0(6) yes
O6 B1 O1 . . 107.5(6) yes
O3 B1 O1 . . 112.5(6) yes
O4 B1 O1 . . 105.9(6) yes
O12 B2 O9 . . 110.7(6) yes
O12 B2 O7 . . 108.9(7) yes
O9 B2 O7 . . 113.0(6) yes
O12 B2 O10 . . 111.7(6) yes
O9 B2 O10 . . 106.7(6) yes
O7 B2 O10 . . 105.9(6) yes
O2 C1 O1 . . 119.4(7) ?
O2 C1 C2 . . 123.6(7) ?
O1 C1 C2 . . 116.9(6) ?
C3 C2 C7 . . 117.7(7) ?
C3 C2 C1 . . 121.0(6) ?
C7 C2 C1 . . 121.2(7) ?
O3 C3 C4 . . 118.8(7) ?
O3 C3 C2 . . 120.2(6) ?
C4 C3 C2 . . 120.8(7) ?
C5 C4 C3 . . 119.8(8) ?
C5 C4 H4 . . 120.1 ?
C3 C4 H4 . . 120.1 ?
C4 C5 C6 . . 119.6(7) ?
C4 C5 H5 . . 120.2 ?
C6 C5 H5 . . 120.2 ?
C7 C6 C5 . . 120.7(8) ?
C7 C6 H6 . . 119.6 ?
C5 C6 H6 . . 119.6 ?
C6 C7 C2 . . 121.2(8) ?
C6 C7 H7 . . 119.4 ?
C2 C7 H7 . . 119.4 ?
O5 C8 O4 . . 119.3(7) ?
O5 C8 C9 . . 124.2(7) ?
O4 C8 C9 . . 116.5(7) ?
C14 C9 C10 . . 118.9(7) ?
C14 C9 C8 . . 121.4(8) ?
C10 C9 C8 . . 119.8(6) ?
O6 C10 C11 . . 118.5(7) ?
O6 C10 C9 . . 121.4(7) ?
C11 C10 C9 . . 120.1(7) ?
C12 C11 C10 . . 118.9(9) ?
C12 C11 H11 . . 120.6 ?
C10 C11 H11 . . 120.6 ?
C11 C12 C13 . . 123.0(9) ?
C11 C12 H12 . . 118.5 ?
C13 C12 H12 . . 118.5 ?
C12 C13 C14 . . 119.1(8) ?
C12 C13 H13 . . 120.4 ?
C14 C13 H13 . . 120.4 ?
C9 C14 C13 . . 120.0(9) ?
C9 C14 H14 . . 120.0 ?
C13 C14 H14 . . 120.0 ?
O8 C15 O7 . . 118.4(7) ?
O8 C15 C16 . . 123.8(7) ?
O7 C15 C16 . . 117.7(6) ?
C21 C16 C17 . . 120.6(7) ?
C21 C16 C15 . . 120.4(7) ?
C17 C16 C15 . . 119.0(6) ?
O9 C17 C18 . . 119.5(7) ?
O9 C17 C16 . . 121.4(6) ?
C18 C17 C16 . . 119.1(7) ?
C19 C18 C17 . . 119.8(9) ?
C19 C18 H18 . . 120.1 ?
C17 C18 H18 . . 120.1 ?
C20 C19 C18 . . 120.9(8) ?
C20 C19 H19 . . 119.5 ?
C18 C19 H19 . . 119.5 ?
C19 C20 C21 . . 118.7(8) ?
C19 C20 H20 . . 120.6 ?
C21 C20 H20 . . 120.6 ?
C16 C21 C20 . . 120.8(9) ?
C16 C21 H21 . . 119.6 ?
C20 C21 H21 . . 119.6 ?
O11 C22 O10 . . 119.4(7) ?
O11 C22 C23 . . 124.0(7) ?
O10 C22 C23 . . 116.6(6) ?
C24 C23 C28 . . 120.1(7) ?
C24 C23 C22 . . 120.3(6) ?
C28 C23 C22 . . 119.7(7) ?
O12 C24 C23 . . 120.6(6) ?
O12 C24 C25 . . 118.9(7) ?
C23 C24 C25 . . 120.5(7) ?
C26 C25 C24 . . 118.7(8) ?
C26 C25 H25 . . 120.6 ?
C24 C25 H25 . . 120.6 ?
C27 C26 C25 . . 121.3(8) ?
C27 C26 H26 . . 119.4 ?
C25 C26 H26 . . 119.4 ?
C28 C27 C26 . . 120.4(8) ?
C28 C27 H27 . . 119.8 ?
C26 C27 H27 . . 119.8 ?
C27 C28 C23 . . 119.0(8) ?
C27 C28 H28 . . 120.5 ?
C23 C28 H28 . . 120.5 ?
N1 C29 C30 . . 110.3(7) ?
N1 C29 H29A . . 109.6 ?
C30 C29 H29A . . 109.6 ?
N1 C29 H29B . . 109.6 ?
C30 C29 H29B . . 109.6 ?
H29A C29 H29B . . 108.1 ?
C29 C30 C31 . . 110.6(8) ?
C29 C30 H30A . . 109.5 ?
C31 C30 H30A . . 109.5 ?
C29 C30 H30B . . 109.5 ?
C31 C30 H30B . . 109.5 ?
H30A C30 H30B . . 108.1 ?
C30 C31 C32 . . 110.0(8) ?
C30 C31 H31A . . 109.7 ?
C32 C31 H31A . . 109.7 ?
C30 C31 H31B . . 109.7 ?
C32 C31 H31B . . 109.7 ?
H31A C31 H31B . . 108.2 ?
C33 C32 C31 . . 111.6(8) ?
C33 C32 H32A . . 109.3 ?
C31 C32 H32A . . 109.3 ?
C33 C32 H32B . . 109.3 ?
C31 C32 H32B . . 109.3 ?
H32A C32 H32B . . 108.0 ?
C32 C33 N1 . . 111.4(7) ?
C32 C33 H33A . . 109.3 ?
N1 C33 H33A . . 109.3 ?
C32 C33 H33B . . 109.3 ?
N1 C33 H33B . . 109.3 ?
H33A C33 H33B . . 108.0 ?
N2 C34 C35 . . 110.7(8) ?
N2 C34 H34A . . 109.5 ?
C35 C34 H34A . . 109.5 ?
N2 C34 H34B . . 109.5 ?
C35 C34 H34B . . 109.5 ?
H34A C34 H34B . . 108.1 ?
C34 C35 C36 . . 112.1(8) ?
C34 C35 H35A . . 109.2 ?
C36 C35 H35A . . 109.2 ?
C34 C35 H35B . . 109.2 ?
C36 C35 H35B . . 109.2 ?
H35A C35 H35B . . 107.9 ?
C37 C36 C35 . . 109.5(8) ?
C37 C36 H36A . . 109.8 ?
C35 C36 H36A . . 109.8 ?
C37 C36 H36B . . 109.8 ?
C35 C36 H36B . . 109.8 ?
H36A C36 H36B . . 108.2 ?
C36 C37 C38 . . 110.9(9) ?
C36 C37 H37A . . 109.5 ?
C38 C37 H37A . . 109.5 ?
C36 C37 H37B . . 109.5 ?
C38 C37 H37B . . 109.5 ?
H37A C37 H37B . . 108.1 ?
N2 C38 C37 . . 109.6(7) ?
N2 C38 H38A . . 109.7 ?
C37 C38 H38A . . 109.7 ?
N2 C38 H38B . . 109.7 ?
C37 C38 H38B . . 109.7 ?
H38A C38 H38B . . 108.2 ?

loop_
_geom_bond_atom_site_label_1
_geom_bond_atom_site_label_2
_geom_bond_site_symmetry_2
_geom_bond_distance
_geom_bond_publ_flag
O1 C1 . 1.310(9) ?
O1 B1 . 1.515(10) yes
O2 C1 . 1.233(9) ?
O3 C3 . 1.364(8) ?
O3 B1 . 1.429(9) yes
O4 C8 . 1.336(8) ?
O4 B1 . 1.485(10) yes
O5 C8 . 1.224(9) ?
O6 C10 . 1.347(8) ?
O6 B1 . 1.422(10) yes
O7 C15 . 1.323(8) ?
O7 B2 . 1.477(10) yes
O8 C15 . 1.236(9) ?
O9 C17 . 1.349(9) ?
O9 B2 . 1.439(10) yes
O10 C22 . 1.316(9) ?
O10 B2 . 1.505(10) yes
O11 C22 . 1.229(9) ?
O12 C24 . 1.360(9) ?
O12 B2 . 1.421(10) yes
N1 C29 . 1.489(10) ?
N1 C33 . 1.480(10) ?
N1 H1A . 0.9000 ?
N1 H1B . 0.9000 ?
N2 C34 . 1.482(11) ?
N2 C38 . 1.483(11) ?
N2 H2A . 0.9000 ?
N2 H2B . 0.9000 ?
C1 C2 . 1.461(10) ?
C2 C3 . 1.397(10) ?
C2 C7 . 1.398(10) ?
C3 C4 . 1.385(10) ?
C4 C5 . 1.377(12) ?
C4 H4 . 0.9300 ?
C5 C6 . 1.387(13) ?
C5 H5 . 0.9300 ?
C6 C7 . 1.352(12) ?
C6 H6 . 0.9300 ?
C7 H7 . 0.9300 ?
C8 C9 . 1.452(11) ?
C9 C14 . 1.393(11) ?
C9 C10 . 1.407(11) ?
C10 C11 . 1.392(11) ?
C11 C12 . 1.357(12) ?
C11 H11 . 0.9300 ?
C12 C13 . 1.359(14) ?
C12 H12 . 0.9300 ?
C13 C14 . 1.393(14) ?
C13 H13 . 0.9300 ?
C14 H14 . 0.9300 ?
C15 C16 . 1.470(11) ?
C16 C21 . 1.359(11) ?
C16 C17 . 1.389(10) ?
C17 C18 . 1.383(11) ?
C18 C19 . 1.381(13) ?
C18 H18 . 0.9300 ?
C19 C20 . 1.378(14) ?
C19 H19 . 0.9300 ?
C20 C21 . 1.387(13) ?
C20 H20 . 0.9300 ?
C21 H21 . 0.9300 ?
C22 C23 . 1.469(10) ?
C23 C24 . 1.380(10) ?
C23 C28 . 1.399(10) ?
C24 C25 . 1.385(11) ?
C25 C26 . 1.375(12) ?
C25 H25 . 0.9300 ?
C26 C27 . 1.374(13) ?
C26 H26 . 0.9300 ?
C27 C28 . 1.372(12) ?
C27 H27 . 0.9300 ?
C28 H28 . 0.9300 ?
C29 C30 . 1.499(13) ?
C29 H29A . 0.9700 ?
C29 H29B . 0.9700 ?
C30 C31 . 1.518(14) ?
C30 H30A . 0.9700 ?
C30 H30B . 0.9700 ?
C31 C32 . 1.528(14) ?
C31 H31A . 0.9700 ?
C31 H31B . 0.9700 ?
C32 C33 . 1.458(13) ?
C32 H32A . 0.9700 ?
C32 H32B . 0.9700 ?
C33 H33A . 0.9700 ?
C33 H33B . 0.9700 ?
C34 C35 . 1.510(14) ?
C34 H34A . 0.9700 ?
C34 H34B . 0.9700 ?
C35 C36 . 1.512(16) ?
C35 H35A . 0.9700 ?
C35 H35B . 0.9700 ?
C36 C37 . 1.504(16) ?
C36 H36A . 0.9700 ?
C36 H36B . 0.9700 ?
C37 C38 . 1.512(14) ?
C37 H37A . 0.9700 ?
C37 H37B . 0.9700 ?
C38 H38A . 0.9700 ?
C38 H38B . 0.9700 ?

loop_
_geom_hbond_atom_site_label_D
_geom_hbond_atom_site_label_H
_geom_hbond_atom_site_label_A
_geom_hbond_site_symmetry_A
_geom_hbond_distance_DH
_geom_hbond_distance_HA
_geom_hbond_distance_DA
_geom_hbond_angle_DHA
_geom_hbond_publ_flag
N1 H1A O8 . 0.90 1.95 2.828(9) 163 yes
N1 H1B O2 . 0.90 1.93 2.829(9) 174 yes
N2 H2A O5 1_554 0.90 1.96 2.824(10) 159 yes
N2 H2B O11 . 0.90 1.98 2.855(9) 163 yes

loop_
_geom_torsion_atom_site_label_1
_geom_torsion_atom_site_label_2
_geom_torsion_atom_site_label_3
_geom_torsion_atom_site_label_4
_geom_torsion_site_symmetry_1
_geom_torsion_site_symmetry_2
_geom_torsion_site_symmetry_3
_geom_torsion_site_symmetry_4
_geom_torsion
_geom_torsion_publ_flag
C10 O6 B1 O3 . . . . 154.0(6) ?
C10 O6 B1 O4 . . . . 33.3(9) ?
C10 O6 B1 O1 . . . . -83.0(8) ?
C3 O3 B1 O6 . . . . 154.5(6) ?
C3 O3 B1 O4 . . . . -82.0(7) ?
C3 O3 B1 O1 . . . . 34.5(9) ?
C8 O4 B1 O6 . . . . -31.5(9) ?
C8 O4 B1 O3 . . . . -153.5(6) ?
C8 O4 B1 O1 . . . . 85.8(7) ?
C1 O1 B1 O6 . . . . -153.1(6) ?
C1 O1 B1 O3 . . . . -31.6(9) ?
C1 O1 B1 O4 . . . . 86.2(7) ?
C24 O12 B2 O9 . . . . 157.6(6) ?
C24 O12 B2 O7 . . . . -77.7(7) ?
C24 O12 B2 O10 . . . . 38.9(9) ?
C17 O9 B2 O12 . . . . 152.9(6) ?
C17 O9 B2 O7 . . . . 30.4(10) ?
C17 O9 B2 O10 . . . . -85.5(8) ?
C15 O7 B2 O12 . . . . -145.8(6) ?
C15 O7 B2 O9 . . . . -22.4(10) ?
C15 O7 B2 O10 . . . . 94.0(7) ?
C22 O10 B2 O12 . . . . -31.6(9) ?
C22 O10 B2 O9 . . . . -152.6(6) ?
C22 O10 B2 O7 . . . . 86.8(8) ?
B1 O1 C1 O2 . . . . -168.9(7) ?
B1 O1 C1 C2 . . . . 12.2(9) ?
O2 C1 C2 C3 . . . . -174.1(7) ?
O1 C1 C2 C3 . . . . 4.8(10) ?
O2 C1 C2 C7 . . . . 3.2(11) ?
O1 C1 C2 C7 . . . . -178.0(7) ?
B1 O3 C3 C4 . . . . 164.9(7) ?
B1 O3 C3 C2 . . . . -20.2(10) ?
C7 C2 C3 O3 . . . . -178.4(7) ?
C1 C2 C3 O3 . . . . -1.0(10) ?
C7 C2 C3 C4 . . . . -3.6(10) ?
C1 C2 C3 C4 . . . . 173.8(7) ?
O3 C3 C4 C5 . . . . 178.5(7) ?
C2 C3 C4 C5 . . . . 3.6(12) ?
C3 C4 C5 C6 . . . . -1.5(13) ?
C4 C5 C6 C7 . . . . -0.6(14) ?
C5 C6 C7 C2 . . . . 0.6(14) ?
C3 C2 C7 C6 . . . . 1.5(12) ?
C1 C2 C7 C6 . . . . -175.9(8) ?
B1 O4 C8 O5 . . . . -168.2(7) ?
B1 O4 C8 C9 . . . . 13.7(10) ?
O5 C8 C9 C14 . . . . 3.8(12) ?
O4 C8 C9 C14 . . . . -178.2(7) ?
O5 C8 C9 C10 . . . . -175.1(8) ?
O4 C8 C9 C10 . . . . 2.9(10) ?
B1 O6 C10 C11 . . . . 160.6(7) ?
B1 O6 C10 C9 . . . . -19.4(10) ?
C14 C9 C10 O6 . . . . -179.1(7) ?
C8 C9 C10 O6 . . . . -0.1(11) ?
C14 C9 C10 C11 . . . . 0.9(12) ?
C8 C9 C10 C11 . . . . 179.9(7) ?
O6 C10 C11 C12 . . . . -179.4(7) ?
C9 C10 C11 C12 . . . . 0.6(12) ?
C10 C11 C12 C13 . . . . -0.9(14) ?
C11 C12 C13 C14 . . . . -0.2(16) ?
C10 C9 C14 C13 . . . . -2.0(13) ?
C8 C9 C14 C13 . . . . 179.0(9) ?
C12 C13 C14 C9 . . . . 1.7(15) ?
B2 O7 C15 O8 . . . . -172.8(7) ?
B2 O7 C15 C16 . . . . 4.7(10) ?
O8 C15 C16 C21 . . . . 3.1(11) ?
O7 C15 C16 C21 . . . . -174.3(7) ?
O8 C15 C16 C17 . . . . -176.4(7) ?
O7 C15 C16 C17 . . . . 6.3(10) ?
B2 O9 C17 C18 . . . . 159.2(7) ?
B2 O9 C17 C16 . . . . -21.7(11) ?
C21 C16 C17 O9 . . . . -177.1(7) ?
C15 C16 C17 O9 . . . . 2.3(11) ?
C21 C16 C17 C18 . . . . 2.0(11) ?
C15 C16 C17 C18 . . . . -178.6(7) ?
O9 C17 C18 C19 . . . . 176.8(8) ?
C16 C17 C18 C19 . . . . -2.3(12) ?
C17 C18 C19 C20 . . . . 0.7(14) ?
C18 C19 C20 C21 . . . . 1.2(16) ?
C17 C16 C21 C20 . . . . -0.1(13) ?
C15 C16 C21 C20 . . . . -179.5(9) ?
C19 C20 C21 C16 . . . . -1.5(15) ?
B2 O10 C22 O11 . . . . -172.8(7) ?
B2 O10 C22 C23 . . . . 9.4(9) ?
O11 C22 C23 C24 . . . . -171.1(7) ?
O10 C22 C23 C24 . . . . 6.6(10) ?
O11 C22 C23 C28 . . . . 8.2(11) ?
O10 C22 C23 C28 . . . . -174.1(7) ?
B2 O12 C24 C23 . . . . -25.9(9) ?
B2 O12 C24 C25 . . . . 155.6(7) ?
C28 C23 C24 O12 . . . . -177.8(6) ?
C22 C23 C24 O12 . . . . 1.5(10) ?
C28 C23 C24 C25 . . . . 0.7(11) ?
C22 C23 C24 C25 . . . . 179.9(7) ?
O12 C24 C25 C26 . . . . 176.8(7) ?
C23 C24 C25 C26 . . . . -1.7(11) ?
C24 C25 C26 C27 . . . . 1.6(13) ?
C25 C26 C27 C28 . . . . -0.6(14) ?
C26 C27 C28 C23 . . . . -0.5(14) ?
C24 C23 C28 C27 . . . . 0.4(12) ?
C22 C23 C28 C27 . . . . -178.9(8) ?
C33 N1 C29 C30 . . . . 56.8(9) ?
N1 C29 C30 C31 . . . . -56.3(10) ?
C29 C30 C31 C32 . . . . 55.3(11) ?
C30 C31 C32 C33 . . . . -55.2(12) ?
C31 C32 C33 N1 . . . . 55.6(10) ?
C29 N1 C33 C32 . . . . -56.7(9) ?
C38 N2 C34 C35 . . . . -53.5(10) ?
N2 C34 C35 C36 . . . . 52.9(11) ?
C34 C35 C36 C37 . . . . -55.8(13) ?
C35 C36 C37 C38 . . . . 58.2(12) ?
C34 N2 C38 C37 . . . . 55.9(11) ?
C36 C37 C38 N2 . . . . -57.8(12) ?
